data_4333418
loop_
_publ_author_name
'Chaudhuri, Phalguni'
'Weyherm\"uller, Thomas'
'Wagner, Rita'
'Khanra, Sumit'
'Biswas, Biplab'
'Bothe, Eberhard'
'Bill, Eckhard'

_publ_section_title
;
 Tridentate Facial Ligation of Tris(pyridine-2-aldoximato)nickel(II) and
 Tris(imidazole-2-aldoximato)nickel(II) To Generate NiIIFeIIINiII,
 MnIIINiII, NiIINiII, and ZnIINiIIand the Electrooxidized MnIVNiII,
 NiIINiIII, and ZnIINiIIISpecies:&#x00A0; A Magnetostructural,
 Electrochemical, and EPR Spectroscopic Study
;
_journal_issue 21
_journal_name_full 'Inorganic Chemistry'
_journal_page_first 9003
_journal_page_last 9016
_journal_paper_doi 10.1021/ic701073j
_journal_volume 46
_journal_year 2007
_chemical_formula_moiety '[C45 H48 N9 Ni2 O3]+, (Cl O4)-'
_chemical_formula_sum 'C45 H48 Cl N9 Ni2 O7'
_chemical_formula_weight 979.79
_chemical_name_systematic
;
  ?
;
_space_group_IT_number 205
_symmetry_cell_setting cubic
_symmetry_space_group_name_Hall '-P 2ac 2ab 3'
_symmetry_space_group_name_H-M 'P a -3'
_atom_sites_solution_hydrogens geom
_atom_sites_solution_primary direct
_atom_sites_solution_secondary difmap
_audit_creation_method SHELXL-97
_cell_angle_alpha 90.00
_cell_angle_beta 90.00
_cell_angle_gamma 90.00
_cell_formula_units_Z 8
_cell_length_a 20.9553(3)
_cell_length_b 20.9553(3)
_cell_length_c 20.9553(3)
_cell_measurement_temperature 100(2)
_cell_volume 9202.0(2)
_computing_cell_refinement 'Bruker AXS Collect Software'
_computing_data_collection 'Bruker AXS Collect Software'
_computing_data_reduction 'Bruker AXS Collect Software'
_computing_structure_refinement 'SHELXL-97 (Sheldrick, 1997)'
_computing_structure_solution 'SHELXS-97 (Sheldrick, 1990)'
_diffrn_ambient_temperature 100(2)
_diffrn_measured_fraction_theta_full 0.998
_diffrn_measured_fraction_theta_max 0.998
_diffrn_measurement_device_type 'Nonius Kappa-CCD'
_diffrn_measurement_method '1642 images at 0.5 deg. stepwise rotation in omega and phi, 50 sec./frame'
_diffrn_radiation_monochromator graphite
_diffrn_radiation_source 'rotating anode, 50 kV, 60 mA'
_diffrn_radiation_type MoK\a
_diffrn_radiation_wavelength 0.71073
_diffrn_reflns_av_R_equivalents 0.0603
_diffrn_reflns_av_sigmaI/netI 0.0144
_diffrn_reflns_limit_h_max 31
_diffrn_reflns_limit_h_min -31
_diffrn_reflns_limit_k_max 31
_diffrn_reflns_limit_k_min -31
_diffrn_reflns_limit_l_max 31
_diffrn_reflns_limit_l_min -31
_diffrn_reflns_number 182439
_diffrn_reflns_theta_full 32.48
_diffrn_reflns_theta_max 32.48
_diffrn_reflns_theta_min 2.92
_exptl_absorpt_coefficient_mu 0.936
_exptl_absorpt_correction_type none
_exptl_crystal_density_diffrn 1.414
_exptl_crystal_density_method 'not measured'
_exptl_crystal_F_000 4080
_exptl_crystal_size_max 0.20
_exptl_crystal_size_mid 0.15
_exptl_crystal_size_min 0.14
_refine_diff_density_max 1.426
_refine_diff_density_min -0.500
_refine_diff_density_rms 0.078
_refine_ls_extinction_method none
_refine_ls_goodness_of_fit_ref 1.166
_refine_ls_hydrogen_treatment mixed
_refine_ls_matrix_type full
_refine_ls_number_parameters 216
_refine_ls_number_reflns 5551
_refine_ls_number_restraints 14
_refine_ls_restrained_S_all 1.172
_refine_ls_R_factor_all 0.0521
_refine_ls_R_factor_gt 0.0464
_refine_ls_shift/su_max 0.001
_refine_ls_shift/su_mean 0.000
_refine_ls_structure_factor_coef Fsqd
_refine_ls_weighting_details 'calc w=1/[\s^2^(Fo^2^)+(0.0534P)^2^+7.4139P] where P=(Fo^2^+2Fc^2^)/3'
_refine_ls_weighting_scheme calc
_refine_ls_wR_factor_gt 0.1186
_refine_ls_wR_factor_ref 0.1218
_reflns_number_gt 5049
_reflns_number_total 5551
_reflns_threshold_expression >2sigma(I)
_cod_data_source_file ic701073jsup1.cif
_cod_data_source_block 3c
_cod_depositor_comments
;
The following automatic conversions were performed:

'_symmetry_cell_setting' value 'Cubic' changed to 'cubic' according
to /home/saulius/struct/CIF-dictionaries/cif_core.dic dictionary
named 'cif_core.dic' version 2.4.2 from 2011-04-26.

Automatic conversion script
Id: cif_fix_values 1891 2012-01-12 08:04:46Z andrius 
;
_cod_original_sg_symbol_H-M Pa-3
_cod_database_code 4333418

loop_
_symmetry_equiv_pos_as_xyz
'x, y, z'
'-x+1/2, -y, z+1/2'
'-x, y+1/2, -z+1/2'
'x+1/2, -y+1/2, -z'
'z, x, y'
'z+1/2, -x+1/2, -y'
'-z+1/2, -x, y+1/2'
'-z, x+1/2, -y+1/2'
'y, z, x'
'-y, z+1/2, -x+1/2'
'y+1/2, -z+1/2, -x'
'-y+1/2, -z, x+1/2'
'-x, -y, -z'
'x-1/2, y, -z-1/2'
'x, -y-1/2, z-1/2'
'-x-1/2, y-1/2, z'
'-z, -x, -y'
'-z-1/2, x-1/2, y'
'z-1/2, x, -y-1/2'
'z, -x-1/2, y-1/2'
'-y, -z, -x'
'y, -z-1/2, x-1/2'
'-y-1/2, z-1/2, x'
'y-1/2, z, -x-1/2'

loop_
_atom_site_label
_atom_site_type_symbol
_atom_site_fract_x
_atom_site_fract_y
_atom_site_fract_z
_atom_site_U_iso_or_equiv
_atom_site_adp_type
_atom_site_occupancy
_atom_site_symmetry_multiplicity
_atom_site_calc_flag
_atom_site_refinement_flags
_atom_site_disorder_assembly
_atom_site_disorder_group
Ni1 Ni 0.314205(9) 0.314205(9) 0.314205(9) 0.01631(8) Uani 1 3 d S A .
Ni2 Ni 0.219897(9) 0.219897(9) 0.219897(9) 0.01714(9) Uani 1 3 d S A .
N1 N 0.31084(7) 0.32936(7) 0.41436(7) 0.0244(3) Uani 1 1 d D . .
C2 C 0.37694(15) 0.32381(17) 0.44125(14) 0.0310(6) Uani 0.641(4) 1 d PD A 1
H2A H 0.3752 0.3025 0.4834 0.037 Uiso 0.641(4) 1 calc PR A 1
H2B H 0.3953 0.3669 0.4473 0.037 Uiso 0.641(4) 1 calc PR A 1
C3 C 0.41910(16) 0.28522(17) 0.39578(14) 0.0291(6) Uani 0.641(4) 1 d PD A 1
H3A H 0.4640 0.2872 0.4103 0.035 Uiso 0.641(4) 1 calc PR A 1
H3B H 0.4055 0.2400 0.3962 0.035 Uiso 0.641(4) 1 calc PR A 1
C2X C 0.3676(2) 0.2940(3) 0.4366(3) 0.0310(6) Uani 0.359(4) 1 d PD A 2
H2X1 H 0.3600 0.2476 0.4320 0.037 Uiso 0.359(4) 1 calc PR A 2
H2X2 H 0.3749 0.3031 0.4823 0.037 Uiso 0.359(4) 1 calc PR A 2
C3X C 0.4265(3) 0.3126(3) 0.3986(2) 0.0291(6) Uani 0.359(4) 1 d PD A 2
H3X1 H 0.4399 0.3562 0.4110 0.035 Uiso 0.359(4) 1 calc PR A 2
H3X2 H 0.4618 0.2830 0.4090 0.035 Uiso 0.359(4) 1 calc PR A 2
C4 C 0.26295(15) 0.28965(14) 0.44611(11) 0.0534(7) Uani 1 1 d . A .
H4A H 0.2761 0.2448 0.4441 0.080 Uiso 1 1 calc R . .
H4B H 0.2217 0.2948 0.4246 0.080 Uiso 1 1 calc R . .
H4C H 0.2590 0.3028 0.4908 0.080 Uiso 1 1 calc R . .
O11 O 0.21607(5) 0.32661(6) 0.31078(6) 0.0198(2) Uani 1 1 d . . .
N12 N 0.19354(6) 0.30547(6) 0.25572(6) 0.0181(2) Uani 1 1 d . A .
C13 C 0.15010(7) 0.33824(8) 0.22472(8) 0.0204(3) Uani 1 1 d . . .
C14 C 0.13693(7) 0.31370(8) 0.16027(8) 0.0212(3) Uani 1 1 d . A .
N15 N 0.16560(6) 0.25757(7) 0.14502(7) 0.0212(2) Uani 1 1 d . . .
C16 C 0.15752(8) 0.23351(9) 0.08649(8) 0.0253(3) Uani 1 1 d . A .
H16 H 0.1774 0.1940 0.0764 0.030 Uiso 1 1 calc R . .
C17 C 0.12138(9) 0.26365(10) 0.03960(9) 0.0301(4) Uani 1 1 d . . .
H17 H 0.1171 0.2455 -0.0017 0.036 Uiso 1 1 calc R A .
C18 C 0.09184(8) 0.32081(11) 0.05475(9) 0.0314(4) Uani 1 1 d . A .
H18 H 0.0667 0.3424 0.0239 0.038 Uiso 1 1 calc R . .
C19 C 0.09929(8) 0.34622(10) 0.11547(9) 0.0272(3) Uani 1 1 d . . .
H19 H 0.0791 0.3853 0.1266 0.033 Uiso 1 1 calc R A .
C20 C 0.11804(7) 0.39507(8) 0.25192(8) 0.0229(3) Uani 1 1 d . A .
C21 C 0.08291(10) 0.38812(10) 0.30789(9) 0.0330(4) Uani 1 1 d . . .
H21 H 0.0798 0.3474 0.3277 0.040 Uiso 1 1 calc R A .
C22 C 0.05244(13) 0.44030(13) 0.33492(12) 0.0475(6) Uani 1 1 d . A .
H22 H 0.0286 0.4352 0.3732 0.057 Uiso 1 1 calc R . .
C23 C 0.05661(13) 0.49995(12) 0.30635(11) 0.0446(6) Uani 1 1 d . . .
H23 H 0.0356 0.5356 0.3249 0.054 Uiso 1 1 calc R A .
C24 C 0.09135(11) 0.50727(10) 0.25110(12) 0.0405(5) Uani 1 1 d . A .
H24 H 0.0945 0.5481 0.2318 0.049 Uiso 1 1 calc R . .
C25 C 0.12203(9) 0.45506(9) 0.22322(11) 0.0323(4) Uani 1 1 d . . .
H25 H 0.1456 0.4604 0.1848 0.039 Uiso 1 1 calc R A .
Cl60 Cl 0.06393(4) 0.06393(4) 0.06393(4) 0.0334(3) Uani 0.50 3 d SPD . .
O61 O 0.0248(2) 0.1117(2) 0.09158(18) 0.0589(11) Uani 0.50 1 d PD . .
O62 O 0.02475(12) 0.02475(12) 0.02475(12) 0.120(5) Uani 0.50 3 d SPD . .
Cl70 Cl -0.00539(8) 0.49461(8) 0.00539(8) 0.0343(7) Uani 0.50 3 d SPD . .
O71 O 0.03332(14) 0.53332(14) -0.03332(14) 0.196(9) Uani 0.50 3 d SPD . .
O72 O 0.0210(3) 0.4850(3) 0.06700(19) 0.0796(15) Uani 0.50 1 d PD . .

loop_
_atom_site_aniso_label
_atom_site_aniso_U_11
_atom_site_aniso_U_22
_atom_site_aniso_U_33
_atom_site_aniso_U_23
_atom_site_aniso_U_13
_atom_site_aniso_U_12
Ni1 0.01631(8) 0.01631(8) 0.01631(8) -0.00030(6) -0.00030(6) -0.00030(6)
Ni2 0.01714(9) 0.01714(9) 0.01714(9) -0.00079(6) -0.00079(6) -0.00079(6)
N1 0.0306(7) 0.0225(6) 0.0203(6) -0.0034(5) 0.0017(5) -0.0012(5)
C2 0.0370(13) 0.0348(16) 0.0214(10) -0.0042(12) -0.0075(9) -0.0003(13)
C3 0.0289(12) 0.0340(17) 0.0243(9) -0.0016(13) -0.0093(8) 0.0018(14)
C2X 0.0370(13) 0.0348(16) 0.0214(10) -0.0042(12) -0.0075(9) -0.0003(13)
C3X 0.0289(12) 0.0340(17) 0.0243(9) -0.0016(13) -0.0093(8) 0.0018(14)
C4 0.0722(18) 0.0641(16) 0.0237(9) -0.0092(10) 0.0163(10) -0.0377(14)
O11 0.0176(5) 0.0202(5) 0.0217(5) -0.0027(4) -0.0008(4) 0.0004(4)
N12 0.0158(5) 0.0181(5) 0.0204(6) 0.0009(4) 0.0008(4) -0.0011(4)
C13 0.0143(6) 0.0225(7) 0.0244(7) 0.0023(5) 0.0010(5) 0.0001(5)
C14 0.0140(6) 0.0266(7) 0.0232(7) 0.0041(6) 0.0005(5) -0.0009(5)
N15 0.0178(5) 0.0255(6) 0.0204(6) 0.0012(5) -0.0011(5) -0.0022(5)
C16 0.0223(7) 0.0322(8) 0.0215(7) -0.0002(6) -0.0028(6) -0.0024(6)
C17 0.0225(7) 0.0457(10) 0.0220(7) 0.0018(7) -0.0053(6) -0.0027(7)
C18 0.0189(7) 0.0499(11) 0.0254(8) 0.0097(8) -0.0031(6) 0.0018(7)
C19 0.0156(6) 0.0381(9) 0.0279(8) 0.0074(7) -0.0004(6) 0.0037(6)
C20 0.0147(6) 0.0255(7) 0.0284(7) 0.0003(6) -0.0011(5) 0.0039(5)
C21 0.0367(10) 0.0354(9) 0.0270(8) 0.0030(7) 0.0061(7) 0.0112(8)
C22 0.0590(15) 0.0495(13) 0.0340(10) 0.0022(9) 0.0149(10) 0.0268(12)
C23 0.0528(13) 0.0406(11) 0.0406(11) -0.0023(9) 0.0013(10) 0.0278(10)
C24 0.0401(11) 0.0299(9) 0.0514(12) 0.0042(9) 0.0016(9) 0.0167(8)
C25 0.0258(8) 0.0279(8) 0.0434(10) 0.0054(8) 0.0061(7) 0.0086(7)
Cl60 0.0334(3) 0.0334(3) 0.0334(3) -0.0047(3) -0.0047(3) -0.0047(3)
O61 0.057(2) 0.075(3) 0.045(2) 0.0121(19) 0.0093(17) 0.026(2)
O62 0.120(5) 0.120(5) 0.120(5) -0.048(3) -0.048(3) -0.048(3)
Cl70 0.0343(7) 0.0343(7) 0.0343(7) 0.0047(8) 0.0047(8) -0.0047(8)
O71 0.196(9) 0.196(9) 0.196(9) 0.088(6) 0.088(6) -0.088(6)
O72 0.101(4) 0.083(3) 0.054(3) -0.007(2) -0.023(3) 0.032(3)

loop_
_atom_type_symbol
_atom_type_description
_atom_type_scat_dispersion_real
_atom_type_scat_dispersion_imag
_atom_type_scat_source
C C 0.0033 0.0016 'International Tables Vol C Tables 4.2.6.8 and 6.1.1.4'
H H 0.0000 0.0000 'International Tables Vol C Tables 4.2.6.8 and 6.1.1.4'
N N 0.0061 0.0033 'International Tables Vol C Tables 4.2.6.8 and 6.1.1.4'
O O 0.0106 0.0060 'International Tables Vol C Tables 4.2.6.8 and 6.1.1.4'
Cl Cl 0.1484 0.1585 'International Tables Vol C Tables 4.2.6.8 and 6.1.1.4'
Ni Ni 0.3393 1.1124 'International Tables Vol C Tables 4.2.6.8 and 6.1.1.4'

loop_
_geom_angle_atom_site_label_1
_geom_angle_atom_site_label_2
_geom_angle_atom_site_label_3
_geom_angle
_geom_angle_site_symmetry_1
_geom_angle_site_symmetry_3
O11 Ni1 O11 95.41(4) . 9
O11 Ni1 O11 95.41(4) . 5
O11 Ni1 O11 95.41(4) 9 5
O11 Ni1 N1 91.33(5) . 9
O11 Ni1 N1 89.00(5) 9 9
O11 Ni1 N1 171.55(5) 5 9
O11 Ni1 N1 89.00(5) . .
O11 Ni1 N1 171.55(5) 9 .
O11 Ni1 N1 91.33(5) 5 .
N1 Ni1 N1 83.69(6) 9 .
O11 Ni1 N1 171.55(5) . 5
O11 Ni1 N1 91.33(5) 9 5
O11 Ni1 N1 89.00(5) 5 5
N1 Ni1 N1 83.68(6) 9 5
N1 Ni1 N1 83.68(6) . 5
N12 Ni2 N12 90.83(5) . 5
N12 Ni2 N12 90.83(5) . 9
N12 Ni2 N12 90.82(5) 5 9
N12 Ni2 N15 78.18(6) . .
N12 Ni2 N15 166.01(5) 5 .
N12 Ni2 N15 97.89(5) 9 .
N12 Ni2 N15 97.90(5) . 5
N12 Ni2 N15 78.18(6) 5 5
N12 Ni2 N15 166.00(5) 9 5
N15 Ni2 N15 94.61(5) . 5
N12 Ni2 N15 166.01(5) . 9
N12 Ni2 N15 97.89(5) 5 9
N12 Ni2 N15 78.18(6) 9 9
N15 Ni2 N15 94.61(5) . 9
N15 Ni2 N15 94.61(5) 5 9
C4 N1 C3X 119.9(3) . 9
C4 N1 C2X 97.1(3) . .
C3X N1 C2X 114.8(4) 9 .
C4 N1 C3 104.6(2) . 9
C3X N1 C3 23.2(2) 9 9
C2X N1 C3 137.4(3) . 9
C4 N1 C2 114.7(2) . .
C3X N1 C2 89.3(3) 9 .
C2X N1 C2 25.7(2) . .
C3 N1 C2 112.3(2) 9 .
C4 N1 Ni1 112.77(12) . .
C3X N1 Ni1 108.5(2) 9 .
C2X N1 Ni1 102.1(2) . .
C3 N1 Ni1 102.52(15) 9 .
C2 N1 Ni1 109.21(14) . .
N1 C2 C3 109.9(2) . .
N1 C3 C2 110.6(2) 5 .
N1 C2X C3X 111.1(4) . .
N1 C3X C2X 111.7(4) 5 .
N12 O11 Ni1 110.00(9) . .
C13 N12 O11 120.27(13) . .
C13 N12 Ni2 118.03(11) . .
O11 N12 Ni2 121.57(10) . .
N12 C13 C14 113.69(14) . .
N12 C13 C20 123.01(15) . .
C14 C13 C20 123.30(14) . .
N15 C14 C19 120.76(16) . .
N15 C14 C13 115.82(14) . .
C19 C14 C13 123.38(16) . .
C16 N15 C14 119.09(15) . .
C16 N15 Ni2 127.91(12) . .
C14 N15 Ni2 112.99(11) . .
N15 C16 C17 123.05(18) . .
C18 C17 C16 118.27(17) . .
C17 C18 C19 119.43(17) . .
C18 C19 C14 119.38(18) . .
C21 C20 C25 119.26(17) . .
C21 C20 C13 118.66(16) . .
C25 C20 C13 122.07(16) . .
C22 C21 C20 120.3(2) . .
C21 C22 C23 120.3(2) . .
C24 C23 C22 119.7(2) . .
C23 C24 C25 120.5(2) . .
C20 C25 C24 119.83(19) . .
O61 Cl60 O61 110.84(19) 5 .
O61 Cl60 O61 110.84(19) 5 9
O61 Cl60 O61 110.83(19) . 9
O61 Cl60 O62 108.1(2) 5 .
O61 Cl60 O62 108.1(2) . .
O61 Cl60 O62 108.1(2) 9 .
Cl60 O62 O62 180.0(2) . 13
Cl70 Cl70 O71 180.0(5) 13_565 13_565
Cl70 Cl70 O71 0.0(4) 13_565 .
O71 Cl70 O71 179.99(16) 13_565 .
Cl70 Cl70 O72 112.5(3) 13_565 8
O71 Cl70 O72 67.5(3) 13_565 8
O71 Cl70 O72 112.5(3) . 8
Cl70 Cl70 O72 112.5(3) 13_565 .
O71 Cl70 O72 67.5(3) 13_565 .
O71 Cl70 O72 112.5(3) . .
O72 Cl70 O72 106.3(3) 8 .
Cl70 Cl70 O72 112.5(3) 13_565 11_455
O71 Cl70 O72 67.5(3) 13_565 11_455
O71 Cl70 O72 112.5(3) . 11_455
O72 Cl70 O72 106.3(3) 8 11_455
O72 Cl70 O72 106.3(3) . 11_455
Cl70 Cl70 O72 54.6(3) 13_565 23_665
O71 Cl70 O72 125.5(3) 13_565 23_665
O71 Cl70 O72 54.6(3) . 23_665
O72 Cl70 O72 81.1(3) 8 23_665
O72 Cl70 O72 81.1(3) . 23_665
O72 Cl70 O72 167.02(19) 11_455 23_665
Cl70 Cl70 O72 54.6(3) 13_565 13_565
O71 Cl70 O72 125.4(3) 13_565 13_565
O71 Cl70 O72 54.6(3) . 13_565
O72 Cl70 O72 81.1(3) 8 13_565
O72 Cl70 O72 167.03(19) . 13_565
O72 Cl70 O72 81.1(3) 11_455 13_565
O72 Cl70 O72 89.7(4) 23_665 13_565
Cl70 Cl70 O72 54.5(3) 13_565 20_565
O71 Cl70 O72 125.4(3) 13_565 20_565
O71 Cl70 O72 54.6(3) . 20_565
O72 Cl70 O72 167.03(19) 8 20_565
O72 Cl70 O72 81.1(3) . 20_565
O72 Cl70 O72 81.1(3) 11_455 20_565
O72 Cl70 O72 89.7(4) 23_665 20_565
O72 Cl70 O72 89.7(4) 13_565 20_565
Cl70 O71 O72 70.2(3) 13_565 23_665
Cl70 O71 O72 70.2(3) 13_565 13_565
O72 O71 O72 109.2(3) 23_665 13_565
Cl70 O71 O72 70.2(3) 13_565 20_565
O72 O71 O72 109.1(3) 23_665 20_565
O72 O71 O72 109.1(3) 13_565 20_565
Cl70 O71 Cl70 0.01(15) 13_565 .
O72 O71 Cl70 70.2(3) 23_665 .
O72 O71 Cl70 70.2(3) 13_565 .
O72 O71 Cl70 70.2(3) 20_565 .
O71 O72 Cl70 42.3(3) 13_565 .
O71 O72 Cl70 55.24(18) 13_565 13_565
Cl70 O72 Cl70 12.98(19) . 13_565

loop_
_geom_bond_atom_site_label_1
_geom_bond_atom_site_label_2
_geom_bond_distance
_geom_bond_site_symmetry_2
Ni1 O11 2.0740(11) .
Ni1 O11 2.0741(11) 9
Ni1 O11 2.0741(11) 5
Ni1 N1 2.1238(15) 9
Ni1 N1 2.1238(15) .
Ni1 N1 2.1238(15) 5
Ni2 N12 2.0210(13) .
Ni2 N12 2.0210(13) 5
Ni2 N12 2.0210(13) 9
Ni2 N15 2.0929(14) .
Ni2 N15 2.0929(14) 5
Ni2 N15 2.0930(14) 9
N1 C4 1.464(3) .
N1 C3X 1.473(5) 9
N1 C2X 1.477(5) .
N1 C3 1.495(3) 9
N1 C2 1.500(3) .
C2 C3 1.531(4) .
C3 N1 1.495(3) 5
C2X C3X 1.519(7) .
C3X N1 1.473(5) 5
O11 N12 1.3230(17) .
N12 C13 1.312(2) .
C13 C14 1.471(2) .
C13 C20 1.481(2) .
C14 N15 1.359(2) .
C14 C19 1.403(2) .
N15 C16 1.337(2) .
C16 C17 1.392(2) .
C17 C18 1.385(3) .
C18 C19 1.388(3) .
C20 C21 1.392(3) .
C20 C25 1.396(3) .
C21 C22 1.387(3) .
C22 C23 1.389(4) .
C23 C24 1.376(3) .
C24 C25 1.397(3) .
Cl60 O61 1.417(3) 5
Cl60 O61 1.417(3) .
Cl60 O61 1.417(3) 9
Cl60 O62 1.422(4) .
O62 O62 1.797(9) 13
Cl70 Cl70 0.391(6) 13_565
Cl70 O71 1.014(7) 13_565
Cl70 O71 1.405(4) .
Cl70 O72 1.419(3) 8
Cl70 O72 1.419(3) .
Cl70 O72 1.419(3) 11_455
Cl70 O72 1.609(4) 23_665
Cl70 O72 1.609(4) 13_565
Cl70 O72 1.609(4) 20_565
O71 Cl70 1.014(7) 13_565
O71 O72 1.393(6) 23_665
O71 O72 1.393(6) 13_565
O71 O72 1.393(6) 20_565
O72 O71 1.393(6) 13_565
O72 Cl70 1.609(4) 13_565
